data_4068342
loop_
_publ_author_name
'Franken, Andreas'
'McGrath, Thomas D.'
'Stone, F. Gordon A.'

_publ_section_title
;
 10-Vertex Manganese&#x2212;Dicarbollide Complexes from a Monocarbon
 Precursor. Synthesis and Cluster Vertex Functionalization of
 [1-OH-2,2,2-(CO)3-closo-2,1,10-MnC2B7H8]&#x2212;
;
_journal_issue 1
_journal_name_full Organometallics
_journal_page_first 225
_journal_paper_doi 10.1021/om800730n
_journal_volume 28
_journal_year 2009
_chemical_formula_sum 'C41 H38 B7 I Mn N O4 P2'
_chemical_formula_weight 928.17
_chemical_name_systematic
; 
 ? 
;
_space_group_IT_number 14
_symmetry_cell_setting monoclinic
_symmetry_space_group_name_Hall '-P 2ybc'
_symmetry_space_group_name_H-M 'P 1 21/c 1'
_atom_sites_solution_hydrogens geom
_atom_sites_solution_primary direct
_atom_sites_solution_secondary difmap
_audit_creation_method SHELXL-97
_cell_angle_alpha 90.00
_cell_angle_beta 95.498(4)
_cell_angle_gamma 90.00
_cell_formula_units_Z 4
_cell_length_a 17.504(3)
_cell_length_b 13.850(2)
_cell_length_c 17.354(3)
_cell_measurement_reflns_used 7161
_cell_measurement_temperature 110(2)
_cell_measurement_theta_max 26.85
_cell_measurement_theta_min 2.28
_cell_volume 4187.8(12)
_computing_cell_refinement 'Bruker APEX2 (Bruker, 2003)'
_computing_data_collection 'Bruker APEX2 (Bruker, 2003)'
_computing_data_reduction 'Bruker APEX2 (Bruker, 2003)'
_computing_molecular_graphics 'Bruker SHELXTL (Bruker, 2001)'
_computing_publication_material 'Bruker SHELXTL (Bruker, 2001)'
_computing_structure_refinement 'Bruker SHELXTL (Bruker, 2001)'
_computing_structure_solution 'Bruker SHELXTL (Bruker, 2001)'
_diffrn_ambient_temperature 110(2)
_diffrn_measured_fraction_theta_full 0.991
_diffrn_measured_fraction_theta_max 0.991
_diffrn_measurement_device_type 'Bruker-Nonius X8 APEX CCD area detector'
_diffrn_measurement_method 'phi and omega scans'
_diffrn_radiation_monochromator graphite
_diffrn_radiation_source 'fine-focus sealed tube'
_diffrn_radiation_type MoK\a
_diffrn_radiation_wavelength 0.71073
_diffrn_reflns_av_R_equivalents 0.0690
_diffrn_reflns_av_sigmaI/netI 0.0556
_diffrn_reflns_limit_h_max 21
_diffrn_reflns_limit_h_min -21
_diffrn_reflns_limit_k_max 16
_diffrn_reflns_limit_k_min -15
_diffrn_reflns_limit_l_max 20
_diffrn_reflns_limit_l_min -20
_diffrn_reflns_number 44368
_diffrn_reflns_theta_full 25.00
_diffrn_reflns_theta_max 25.35
_diffrn_reflns_theta_min 1.17
_exptl_absorpt_coefficient_mu 1.171
_exptl_absorpt_correction_T_max 0.9142
_exptl_absorpt_correction_T_min 0.8889
_exptl_absorpt_correction_type multi-scan
_exptl_absorpt_process_details 'SADABS (Bruker, 2003)'
_exptl_crystal_colour yellow
_exptl_crystal_density_diffrn 1.472
_exptl_crystal_density_method 'not measured'
_exptl_crystal_description fragment
_exptl_crystal_F_000 1864
_exptl_crystal_size_max 0.10
_exptl_crystal_size_mid 0.10
_exptl_crystal_size_min 0.08
_refine_diff_density_max 3.586
_refine_diff_density_min -1.045
_refine_diff_density_rms 0.117
_refine_ls_extinction_method none
_refine_ls_goodness_of_fit_ref 1.042
_refine_ls_hydrogen_treatment constr
_refine_ls_matrix_type full
_refine_ls_number_parameters 509
_refine_ls_number_reflns 7593
_refine_ls_number_restraints 0
_refine_ls_restrained_S_all 1.042
_refine_ls_R_factor_all 0.0726
_refine_ls_R_factor_gt 0.0502
_refine_ls_shift/su_max 0.000
_refine_ls_shift/su_mean 0.000
_refine_ls_structure_factor_coef Fsqd
_refine_ls_weighting_details 'calc w=1/[\s^2^(Fo^2^)+(0.0465P)^2^+18.9116P] where P=(Fo^2^+2Fc^2^)/3'
_refine_ls_weighting_scheme calc
_refine_ls_wR_factor_gt 0.1133
_refine_ls_wR_factor_ref 0.1245
_reflns_number_gt 5851
_reflns_number_total 7593
_reflns_threshold_expression >2sigma(I)
_cod_data_source_file om800730n_si_001.cif
_cod_data_source_block 13
_cod_original_cell_volume 4187.7(11)
_cod_original_sg_symbol_H-M P2(1)/c
_cod_database_code 4068342

loop_
_symmetry_equiv_pos_as_xyz
'x, y, z'
'-x, y+1/2, -z+1/2'
'-x, -y, -z'
'x, -y-1/2, z-1/2'

loop_
_atom_site_label
_atom_site_type_symbol
_atom_site_fract_x
_atom_site_fract_y
_atom_site_fract_z
_atom_site_U_iso_or_equiv
_atom_site_adp_type
_atom_site_occupancy
_atom_site_symmetry_multiplicity
_atom_site_calc_flag
_atom_site_refinement_flags
C1 C 0.2450(3) 0.2356(4) 0.0270(3) 0.0194(11) Uani 1 1 d .
O1 O 0.2623(2) 0.2011(3) -0.0453(2) 0.0273(9) Uani 1 1 d .
H1 H 0.2490 0.2422 -0.0796 0.033 Uiso 1 1 calc R
Mn2 Mn 0.31109(4) 0.20270(6) 0.12372(4) 0.01674(19) Uani 1 1 d .
O2 O 0.4434(2) 0.2024(3) 0.0304(2) 0.0353(10) Uani 1 1 d .
C2 C 0.3931(3) 0.2024(4) 0.0678(3) 0.0232(12) Uani 1 1 d .
O3 O 0.3136(2) -0.0091(3) 0.1317(2) 0.0316(10) Uani 1 1 d .
C3 C 0.3135(3) 0.0733(4) 0.1295(3) 0.0178(11) Uani 1 1 d .
O4 O 0.4045(2) 0.2220(3) 0.2744(2) 0.0304(9) Uani 1 1 d .
C4 C 0.3682(3) 0.2135(4) 0.2159(3) 0.0226(12) Uani 1 1 d .
B3 B 0.1876(3) 0.1843(4) 0.0818(3) 0.0187(12) Uani 1 1 d .
H3 H 0.1635 0.1105 0.0690 0.022 Uiso 1 1 calc R
B4 B 0.1703(4) 0.3007(5) 0.0304(4) 0.0224(13) Uani 1 1 d .
H4 H 0.1327 0.3188 -0.0235 0.027 Uiso 1 1 calc R
B5 B 0.2698(3) 0.3406(4) 0.0637(3) 0.0212(13) Uani 1 1 d .
H5 H 0.3100 0.3902 0.0363 0.025 Uiso 1 1 calc R
B6 B 0.2048(3) 0.2292(4) 0.1784(3) 0.0156(8) Uani 1 1 d .
I1 I 0.18120(2) 0.13668(3) 0.28151(2) 0.02402(12) Uani 1 1 d .
B7 B 0.1283(4) 0.2793(5) 0.1179(3) 0.0223(14) Uani 1 1 d .
H7 H 0.0648 0.2693 0.1175 0.027 Uiso 1 1 calc R
B8 B 0.1851(3) 0.3885(4) 0.1058(3) 0.0156(8) Uani 1 1 d .
H8 H 0.1661 0.4650 0.0956 0.019 Uiso 1 1 calc R
B9 B 0.2678(4) 0.3406(4) 0.1683(4) 0.0216(13) Uani 1 1 d .
H9 H 0.3127 0.3801 0.2063 0.026 Uiso 1 1 calc R
C10 C 0.1796(3) 0.3346(4) 0.1866(3) 0.0233(12) Uani 1 1 d .
H10 H 0.1596 0.3651 0.2377 0.028 Uiso 1 1 calc R
P1 P 0.83911(7) 0.23917(9) 0.22112(7) 0.0105(3) Uani 1 1 d .
N1 N 0.7503(2) 0.2359(3) 0.1960(2) 0.0133(9) Uani 1 1 d .
P2 P 0.66566(7) 0.23209(9) 0.21889(7) 0.0101(3) Uani 1 1 d .
C11 C 0.8832(3) 0.1295(3) 0.1906(3) 0.0123(10) Uani 1 1 d .
C12 C 0.9618(3) 0.1240(4) 0.1844(3) 0.0152(10) Uani 1 1 d .
H12 H 0.9943 0.1756 0.2026 0.018 Uiso 1 1 calc R
C13 C 0.9930(3) 0.0428(4) 0.1515(3) 0.0207(12) Uani 1 1 d .
H13 H 1.0468 0.0388 0.1482 0.025 Uiso 1 1 calc R
C14 C 0.9458(3) -0.0317(4) 0.1238(3) 0.0225(12) Uani 1 1 d .
H14 H 0.9670 -0.0860 0.1001 0.027 Uiso 1 1 calc R
C15 C 0.8678(3) -0.0277(4) 0.1305(3) 0.0228(12) Uani 1 1 d .
H15 H 0.8358 -0.0798 0.1122 0.027 Uiso 1 1 calc R
C16 C 0.8362(3) 0.0521(4) 0.1639(3) 0.0174(11) Uani 1 1 d .
H16 H 0.7826 0.0544 0.1687 0.021 Uiso 1 1 calc R
C21 C 0.8805(3) 0.3373(3) 0.1712(3) 0.0128(10) Uani 1 1 d .
C22 C 0.9503(3) 0.3773(4) 0.1997(3) 0.0189(11) Uani 1 1 d .
H22 H 0.9762 0.3542 0.2468 0.023 Uiso 1 1 calc R
C23 C 0.9823(3) 0.4514(4) 0.1593(3) 0.0216(12) Uani 1 1 d .
H23 H 1.0305 0.4782 0.1781 0.026 Uiso 1 1 calc R
C24 C 0.9444(3) 0.4856(4) 0.0923(3) 0.0266(13) Uani 1 1 d .
H24 H 0.9664 0.5362 0.0647 0.032 Uiso 1 1 calc R
C25 C 0.8747(4) 0.4475(4) 0.0644(3) 0.0298(14) Uani 1 1 d .
H25 H 0.8484 0.4726 0.0184 0.036 Uiso 1 1 calc R
C26 C 0.8427(3) 0.3727(4) 0.1033(3) 0.0219(12) Uani 1 1 d .
H26 H 0.7950 0.3456 0.0834 0.026 Uiso 1 1 calc R
C31 C 0.8656(3) 0.2615(3) 0.3221(3) 0.0121(10) Uani 1 1 d .
C32 C 0.8320(3) 0.3406(4) 0.3555(3) 0.0195(11) Uani 1 1 d .
H32 H 0.7951 0.3786 0.3254 0.023 Uiso 1 1 calc R
C33 C 0.8520(3) 0.3641(4) 0.4321(3) 0.0238(12) Uani 1 1 d .
H33 H 0.8286 0.4178 0.4546 0.029 Uiso 1 1 calc R
C34 C 0.9061(3) 0.3094(4) 0.4760(3) 0.0223(12) Uani 1 1 d .
H34 H 0.9196 0.3255 0.5288 0.027 Uiso 1 1 calc R
C35 C 0.9405(3) 0.2320(4) 0.4439(3) 0.0283(13) Uani 1 1 d .
H35 H 0.9781 0.1954 0.4743 0.034 Uiso 1 1 calc R
C36 C 0.9203(3) 0.2068(4) 0.3669(3) 0.0208(12) Uani 1 1 d .
H36 H 0.9435 0.1527 0.3450 0.025 Uiso 1 1 calc R
C41 C 0.6169(3) 0.1311(3) 0.1716(3) 0.0134(10) Uani 1 1 d .
C42 C 0.6385(3) 0.0974(4) 0.1008(3) 0.0202(11) Uani 1 1 d .
H42 H 0.6778 0.1294 0.0765 0.024 Uiso 1 1 calc R
C43 C 0.6027(3) 0.0180(4) 0.0665(3) 0.0316(14) Uani 1 1 d .
H43 H 0.6182 -0.0059 0.0190 0.038 Uiso 1 1 calc R
C44 C 0.5443(4) -0.0273(5) 0.1007(3) 0.0395(16) Uani 1 1 d .
H44 H 0.5198 -0.0822 0.0766 0.047 Uiso 1 1 calc R
C45 C 0.5212(4) 0.0065(4) 0.1696(3) 0.0338(15) Uani 1 1 d .
H45 H 0.4803 -0.0244 0.1922 0.041 Uiso 1 1 calc R
C46 C 0.5572(3) 0.0850(4) 0.2057(3) 0.0197(11) Uani 1 1 d .
H46 H 0.5417 0.1078 0.2534 0.024 Uiso 1 1 calc R
C51 C 0.6156(3) 0.3403(3) 0.1855(3) 0.0110(10) Uani 1 1 d .
C52 C 0.5372(3) 0.3383(4) 0.1636(3) 0.0167(11) Uani 1 1 d .
H52 H 0.5090 0.2807 0.1698 0.020 Uiso 1 1 calc R
C53 C 0.4998(3) 0.4197(4) 0.1329(3) 0.0219(12) Uani 1 1 d .
H53 H 0.4462 0.4177 0.1180 0.026 Uiso 1 1 calc R
C54 C 0.5402(3) 0.5034(4) 0.1240(3) 0.0224(12) Uani 1 1 d .
H54 H 0.5142 0.5590 0.1026 0.027 Uiso 1 1 calc R
C55 C 0.6186(3) 0.5076(4) 0.1460(3) 0.0210(12) Uani 1 1 d .
H55 H 0.6462 0.5657 0.1397 0.025 Uiso 1 1 calc R
C56 C 0.6561(3) 0.4268(3) 0.1771(3) 0.0157(11) Uani 1 1 d .
H56 H 0.7095 0.4296 0.1928 0.019 Uiso 1 1 calc R
C61 C 0.6565(3) 0.2144(3) 0.3200(3) 0.0114(10) Uani 1 1 d .
C62 C 0.6089(3) 0.2701(4) 0.3608(3) 0.0173(11) Uani 1 1 d .
H62 H 0.5827 0.3236 0.3364 0.021 Uiso 1 1 calc R
C63 C 0.5989(3) 0.2484(4) 0.4373(3) 0.0245(12) Uani 1 1 d .
H63 H 0.5664 0.2873 0.4652 0.029 Uiso 1 1 calc R
C64 C 0.6364(3) 0.1700(4) 0.4731(3) 0.0242(12) Uani 1 1 d .
H64 H 0.6290 0.1547 0.5252 0.029 Uiso 1 1 calc R
C65 C 0.6848(3) 0.1138(4) 0.4327(3) 0.0230(12) Uani 1 1 d .
H65 H 0.7112 0.0607 0.4575 0.028 Uiso 1 1 calc R
C66 C 0.6943(3) 0.1354(4) 0.3567(3) 0.0199(11) Uani 1 1 d .
H66 H 0.7269 0.0963 0.3290 0.024 Uiso 1 1 calc R

loop_
_atom_site_aniso_label
_atom_site_aniso_U_11
_atom_site_aniso_U_22
_atom_site_aniso_U_33
_atom_site_aniso_U_23
_atom_site_aniso_U_13
_atom_site_aniso_U_12
C1 0.023(3) 0.017(3) 0.019(3) -0.001(2) 0.006(2) -0.002(2)
O1 0.038(2) 0.025(2) 0.0197(19) -0.0030(16) 0.0068(17) 0.0016(18)
Mn2 0.0142(4) 0.0150(4) 0.0217(4) 0.0001(3) 0.0053(3) -0.0011(3)
O2 0.025(2) 0.045(3) 0.039(2) -0.011(2) 0.0182(19) -0.0120(19)
C2 0.022(3) 0.019(3) 0.029(3) -0.006(2) 0.005(2) -0.006(2)
O3 0.025(2) 0.017(2) 0.054(3) 0.0045(19) 0.0072(19) -0.0003(17)
C3 0.012(3) 0.016(3) 0.025(3) 0.000(2) 0.004(2) 0.001(2)
O4 0.029(2) 0.032(2) 0.030(2) 0.0026(19) -0.0008(18) -0.0001(18)
C4 0.016(3) 0.023(3) 0.031(3) 0.002(2) 0.011(2) 0.001(2)
B3 0.016(3) 0.018(3) 0.021(3) -0.001(2) 0.003(2) -0.002(2)
B4 0.024(3) 0.021(3) 0.023(3) 0.008(3) 0.004(3) 0.000(3)
B5 0.020(3) 0.020(3) 0.024(3) 0.005(3) 0.004(2) 0.001(2)
B6 0.012(2) 0.018(2) 0.0180(19) -0.0015(17) 0.0069(16) -0.0032(16)
I1 0.02096(19) 0.0277(2) 0.02426(19) 0.01072(15) 0.00649(13) 0.00103(15)
B7 0.017(3) 0.024(4) 0.026(3) 0.010(3) 0.004(2) 0.009(3)
B8 0.012(2) 0.018(2) 0.0180(19) -0.0015(17) 0.0069(16) -0.0032(16)
B9 0.022(3) 0.016(3) 0.026(3) 0.000(3) 0.001(3) -0.002(2)
C10 0.024(3) 0.025(3) 0.021(3) 0.002(2) 0.005(2) 0.008(2)
P1 0.0092(6) 0.0107(6) 0.0119(6) 0.0002(5) 0.0032(5) 0.0009(5)
N1 0.009(2) 0.018(2) 0.0131(19) -0.0011(17) 0.0027(16) -0.0016(17)
P2 0.0091(6) 0.0107(6) 0.0108(6) -0.0013(5) 0.0022(4) -0.0002(5)
C11 0.017(3) 0.010(2) 0.010(2) 0.0002(19) 0.0018(18) 0.001(2)
C12 0.013(2) 0.015(3) 0.018(2) 0.004(2) 0.0024(19) 0.001(2)
C13 0.020(3) 0.022(3) 0.021(3) 0.004(2) 0.007(2) 0.007(2)
C14 0.035(3) 0.015(3) 0.018(3) -0.004(2) 0.002(2) 0.009(2)
C15 0.030(3) 0.013(3) 0.024(3) -0.004(2) -0.006(2) -0.003(2)
C16 0.015(3) 0.017(3) 0.021(3) 0.000(2) 0.003(2) 0.000(2)
C21 0.013(2) 0.010(3) 0.017(2) -0.0003(19) 0.0082(19) 0.0023(19)
C22 0.019(3) 0.011(3) 0.027(3) -0.001(2) 0.005(2) 0.002(2)
C23 0.016(3) 0.012(3) 0.038(3) -0.005(2) 0.010(2) -0.004(2)
C24 0.038(3) 0.016(3) 0.029(3) 0.005(2) 0.017(3) -0.003(2)
C25 0.046(4) 0.025(3) 0.019(3) 0.010(2) 0.004(3) 0.001(3)
C26 0.026(3) 0.022(3) 0.017(3) 0.002(2) 0.000(2) -0.002(2)
C31 0.015(3) 0.011(3) 0.011(2) -0.0018(19) 0.0036(19) -0.0030(19)
C32 0.020(3) 0.020(3) 0.019(3) -0.003(2) 0.001(2) 0.005(2)
C33 0.029(3) 0.021(3) 0.022(3) -0.008(2) 0.006(2) 0.000(2)
C34 0.034(3) 0.022(3) 0.011(2) -0.002(2) 0.002(2) -0.004(2)
C35 0.039(4) 0.025(3) 0.019(3) 0.004(2) -0.005(2) 0.009(3)
C36 0.032(3) 0.010(3) 0.021(3) -0.001(2) 0.002(2) 0.006(2)
C41 0.015(2) 0.010(2) 0.015(2) 0.000(2) -0.0012(19) 0.002(2)
C42 0.017(3) 0.029(3) 0.015(2) -0.002(2) 0.005(2) -0.004(2)
C43 0.042(4) 0.032(3) 0.021(3) -0.017(3) 0.002(3) -0.008(3)
C44 0.056(4) 0.031(4) 0.032(3) -0.017(3) 0.005(3) -0.025(3)
C45 0.043(4) 0.029(4) 0.030(3) -0.005(3) 0.006(3) -0.020(3)
C46 0.021(3) 0.020(3) 0.018(3) -0.003(2) 0.006(2) -0.006(2)
C51 0.013(2) 0.010(2) 0.010(2) -0.0018(18) 0.0007(18) 0.0028(18)
C52 0.014(3) 0.017(3) 0.019(3) 0.002(2) 0.002(2) -0.002(2)
C53 0.013(3) 0.022(3) 0.028(3) 0.002(2) -0.008(2) 0.003(2)
C54 0.028(3) 0.017(3) 0.021(3) 0.005(2) -0.001(2) 0.006(2)
C55 0.025(3) 0.014(3) 0.024(3) 0.002(2) 0.004(2) -0.001(2)
C56 0.013(3) 0.015(3) 0.020(3) -0.004(2) 0.001(2) -0.001(2)
C61 0.009(2) 0.015(3) 0.010(2) -0.0007(19) -0.0004(18) -0.0038(19)
C62 0.020(3) 0.014(3) 0.018(2) -0.002(2) 0.002(2) 0.007(2)
C63 0.028(3) 0.029(3) 0.017(3) -0.003(2) 0.009(2) 0.010(2)
C64 0.030(3) 0.027(3) 0.016(3) 0.004(2) 0.006(2) -0.002(2)
C65 0.030(3) 0.017(3) 0.022(3) 0.004(2) 0.001(2) 0.007(2)
C66 0.022(3) 0.019(3) 0.019(3) -0.001(2) 0.004(2) 0.010(2)

loop_
_atom_type_symbol
_atom_type_description
_atom_type_scat_dispersion_real
_atom_type_scat_dispersion_imag
_atom_type_scat_source
C C 0.0033 0.0016 'International Tables Vol C Tables 4.2.6.8 and 6.1.1.4'
H H 0.0000 0.0000 'International Tables Vol C Tables 4.2.6.8 and 6.1.1.4'
B B 0.0013 0.0007 'International Tables Vol C Tables 4.2.6.8 and 6.1.1.4'
N N 0.0061 0.0033 'International Tables Vol C Tables 4.2.6.8 and 6.1.1.4'
O O 0.0106 0.0060 'International Tables Vol C Tables 4.2.6.8 and 6.1.1.4'
P P 0.1023 0.0942 'International Tables Vol C Tables 4.2.6.8 and 6.1.1.4'
Mn Mn 0.3368 0.7283 'International Tables Vol C Tables 4.2.6.8 and 6.1.1.4'
I I -0.4742 1.8119 'International Tables Vol C Tables 4.2.6.8 and 6.1.1.4'

loop_
_geom_angle_atom_site_label_1
_geom_angle_atom_site_label_2
_geom_angle_atom_site_label_3
_geom_angle
O1 C1 B4 118.4(4)
O1 C1 B3 125.3(4)
B4 C1 B3 70.6(4)
O1 C1 B5 125.5(4)
B4 C1 B5 70.7(4)
B3 C1 B5 108.7(4)
O1 C1 Mn2 121.1(4)
B4 C1 Mn2 120.6(4)
B3 C1 Mn2 75.4(3)
B5 C1 Mn2 76.3(3)
C1 O1 H1 109.5
C3 Mn2 C2 90.7(2)
C3 Mn2 C4 91.4(2)
C2 Mn2 C4 94.2(2)
C3 Mn2 C1 106.5(2)
C2 Mn2 C1 88.6(2)
C4 Mn2 C1 161.9(2)
C3 Mn2 B6 99.1(2)
C2 Mn2 B6 168.6(2)
C4 Mn2 B6 91.4(2)
C1 Mn2 B6 83.0(2)
C3 Mn2 B9 147.8(2)
C2 Mn2 B9 120.3(2)
C4 Mn2 B9 78.4(2)
C1 Mn2 B9 84.6(2)
B6 Mn2 B9 51.3(2)
C3 Mn2 B3 85.5(2)
C2 Mn2 B3 128.3(2)
C4 Mn2 B3 137.3(2)
C1 Mn2 B3 44.4(2)
B6 Mn2 B3 47.6(2)
B9 Mn2 B3 81.9(2)
C3 Mn2 B5 150.9(2)
C2 Mn2 B5 89.4(2)
C4 Mn2 B5 117.6(2)
C1 Mn2 B5 44.5(2)
B6 Mn2 B5 79.2(2)
B9 Mn2 B5 47.9(2)
B3 Mn2 B5 71.9(2)
O2 C2 Mn2 177.8(5)
O3 C3 Mn2 178.3(5)
O4 C4 Mn2 178.8(5)
C1 B3 B6 110.0(4)
C1 B3 B7 107.0(4)
B6 B3 B7 58.4(3)
C1 B3 B4 54.2(3)
B6 B3 B4 98.9(4)
B7 B3 B4 57.7(3)
C1 B3 Mn2 60.2(3)
B6 B3 Mn2 65.3(3)
B7 B3 Mn2 111.8(4)
B4 B3 Mn2 99.6(3)
C1 B3 H3 122.0
B6 B3 H3 121.9
B7 B3 H3 120.7
B4 B3 H3 131.2
Mn2 B3 H3 120.3
C1 B4 B7 110.3(4)
C1 B4 B8 110.6(4)
B7 B4 B8 62.0(3)
C1 B4 B3 55.2(3)
B7 B4 B3 60.3(3)
B8 B4 B3 103.6(4)
C1 B4 B5 55.6(3)
B7 B4 B5 103.6(4)
B8 B4 B5 60.4(3)
B3 B4 B5 90.2(4)
C1 B4 H4 120.9
B7 B4 H4 119.6
B8 B4 H4 119.5
B3 B4 H4 130.7
B5 B4 H4 130.5
C1 B5 B9 111.1(4)
C1 B5 B8 106.4(4)
B9 B5 B8 60.6(3)
C1 B5 B4 53.7(3)
B9 B5 B4 101.6(4)
B8 B5 B4 57.7(3)
C1 B5 Mn2 59.2(3)
B9 B5 Mn2 64.9(3)
B8 B5 Mn2 110.9(3)
B4 B5 Mn2 98.0(3)
C1 B5 H5 122.4
B9 B5 H5 119.7
B8 B5 H5 120.6
B4 B5 H5 130.9
Mn2 B5 H5 121.9
C10 B6 B7 58.2(4)
C10 B6 B3 113.2(4)
B7 B6 B3 61.8(3)
C10 B6 B9 54.2(3)
B7 B6 B9 92.2(4)
B3 B6 B9 103.9(4)
C10 B6 Mn2 117.4(4)
B7 B6 Mn2 115.7(3)
B3 B6 Mn2 67.0(3)
B9 B6 Mn2 64.9(2)
C10 B6 I1 112.8(3)
B7 B6 I1 120.4(3)
B3 B6 I1 121.1(3)
B9 B6 I1 132.6(3)
Mn2 B6 I1 118.1(3)
C10 B7 B6 53.9(3)
C10 B7 B4 107.8(4)
B6 B7 B4 102.8(4)
C10 B7 B3 107.6(4)
B6 B7 B3 59.8(3)
B4 B7 B3 61.9(3)
C10 B7 B8 54.8(3)
B6 B7 B8 90.2(4)
B4 B7 B8 59.3(3)
B3 B7 B8 102.9(4)
C10 B7 H7 123.0
B6 B7 H7 130.7
B4 B7 H7 120.5
B3 B7 H7 120.4
B8 B7 H7 130.5
C10 B8 B4 107.9(4)
C10 B8 B7 55.6(3)
B4 B8 B7 58.7(3)
C10 B8 B5 107.3(4)
B4 B8 B5 61.9(3)
B7 B8 B5 102.4(4)
C10 B8 B9 55.1(3)
B4 B8 B9 103.6(4)
B7 B8 B9 92.3(4)
B5 B8 B9 59.1(3)
C10 B8 H8 122.6
B4 B8 H8 120.6
B7 B8 H8 130.0
B5 B8 H8 121.2
B9 B8 H8 129.5
C10 B9 B5 108.0(4)
C10 B9 B8 54.6(3)
B5 B9 B8 60.2(3)
C10 B9 B6 50.8(3)
B5 B9 B6 99.1(4)
B8 B9 B6 85.3(4)
C10 B9 Mn2 113.0(4)
B5 B9 Mn2 67.2(3)
B8 B9 Mn2 112.3(3)
B6 B9 Mn2 63.7(2)
C10 B9 H9 122.8
B5 B9 H9 120.6
B8 B9 H9 129.7
B6 B9 H9 135.8
Mn2 B9 H9 112.4
B6 C10 B8 108.7(4)
B6 C10 B9 75.0(4)
B8 C10 B9 70.3(4)
B6 C10 B7 68.0(4)
B8 C10 B7 69.5(4)
B9 C10 B7 110.8(4)
B6 C10 H10 124.8
B8 C10 H10 126.4
B9 C10 H10 122.7
B7 C10 H10 126.6
N1 P1 C31 115.5(2)
N1 P1 C21 108.7(2)
C31 P1 C21 105.1(2)
N1 P1 C11 109.5(2)
C31 P1 C11 110.7(2)
C21 P1 C11 106.9(2)
P2 N1 P1 149.5(3)
N1 P2 C61 115.2(2)
N1 P2 C41 109.2(2)
C61 P2 C41 104.9(2)
N1 P2 C51 109.4(2)
C61 P2 C51 110.0(2)
C41 P2 C51 107.7(2)
C12 C11 C16 119.1(4)
C12 C11 P1 121.5(4)
C16 C11 P1 119.0(4)
C11 C12 C13 120.3(5)
C11 C12 H12 119.8
C13 C12 H12 119.8
C14 C13 C12 120.0(5)
C14 C13 H13 120.0
C12 C13 H13 120.0
C13 C14 C15 120.3(5)
C13 C14 H14 119.9
C15 C14 H14 119.9
C14 C15 C16 120.3(5)
C14 C15 H15 119.9
C16 C15 H15 119.9
C15 C16 C11 120.0(5)
C15 C16 H16 120.0
C11 C16 H16 120.0
C26 C21 C22 119.6(4)
C26 C21 P1 119.7(4)
C22 C21 P1 120.7(4)
C21 C22 C23 119.8(5)
C21 C22 H22 120.1
C23 C22 H22 120.1
C24 C23 C22 119.9(5)
C24 C23 H23 120.0
C22 C23 H23 120.0
C23 C24 C25 120.6(5)
C23 C24 H24 119.7
C25 C24 H24 119.7
C24 C25 C26 120.3(5)
C24 C25 H25 119.9
C26 C25 H25 119.9
C25 C26 C21 119.8(5)
C25 C26 H26 120.1
C21 C26 H26 120.1
C32 C31 C36 119.2(4)
C32 C31 P1 117.4(4)
C36 C31 P1 123.3(4)
C33 C32 C31 120.5(5)
C33 C32 H32 119.8
C31 C32 H32 119.8
C32 C33 C34 119.9(5)
C32 C33 H33 120.1
C34 C33 H33 120.1
C35 C34 C33 120.5(5)
C35 C34 H34 119.8
C33 C34 H34 119.8
C34 C35 C36 120.3(5)
C34 C35 H35 119.9
C36 C35 H35 119.9
C35 C36 C31 119.7(5)
C35 C36 H36 120.2
C31 C36 H36 120.2
C42 C41 C46 119.6(4)
C42 C41 P2 120.3(4)
C46 C41 P2 120.1(4)
C43 C42 C41 119.8(5)
C43 C42 H42 120.1
C41 C42 H42 120.1
C42 C43 C44 120.2(5)
C42 C43 H43 119.9
C44 C43 H43 119.9
C45 C44 C43 120.6(5)
C45 C44 H44 119.7
C43 C44 H44 119.7
C46 C45 C44 120.1(5)
C46 C45 H45 119.9
C44 C45 H45 119.9
C45 C46 C41 119.7(5)
C45 C46 H46 120.2
C41 C46 H46 120.2
C52 C51 C56 118.9(4)
C52 C51 P2 120.6(4)
C56 C51 P2 120.4(4)
C53 C52 C51 120.5(5)
C53 C52 H52 119.8
C51 C52 H52 119.8
C54 C53 C52 120.1(5)
C54 C53 H53 119.9
C52 C53 H53 119.9
C53 C54 C55 120.6(5)
C53 C54 H54 119.7
C55 C54 H54 119.7
C56 C55 C54 119.5(5)
C56 C55 H55 120.2
C54 C55 H55 120.2
C55 C56 C51 120.3(5)
C55 C56 H56 119.8
C51 C56 H56 119.8
C62 C61 C66 119.1(4)
C62 C61 P2 122.7(4)
C66 C61 P2 118.0(4)
C61 C62 C63 120.5(5)
C61 C62 H62 119.8
C63 C62 H62 119.8
C64 C63 C62 120.1(5)
C64 C63 H63 120.0
C62 C63 H63 120.0
C63 C64 C65 119.9(5)
C63 C64 H64 120.0
C65 C64 H64 120.0
C66 C65 C64 119.8(5)
C66 C65 H65 120.1
C64 C65 H65 120.1
C65 C66 C61 120.6(5)
C65 C66 H66 119.7
C61 C66 H66 119.7

loop_
_geom_bond_atom_site_label_1
_geom_bond_atom_site_label_2
_geom_bond_distance
C1 O1 1.402(6)
C1 B4 1.593(8)
C1 B3 1.612(7)
C1 B5 1.630(8)
C1 Mn2 1.998(5)
O1 H1 0.8400
Mn2 C3 1.795(5)
Mn2 C2 1.808(5)
Mn2 C4 1.809(6)
Mn2 B6 2.199(5)
Mn2 B9 2.221(6)
Mn2 B3 2.228(6)
Mn2 B5 2.260(6)
O2 C2 1.142(6)
O3 C3 1.142(6)
O4 C4 1.151(6)
B3 B6 1.787(8)
B3 B7 1.823(8)
B3 B4 1.852(9)
B3 H3 1.1200
B4 B7 1.774(8)
B4 B8 1.786(8)
B4 B5 1.865(9)
B4 H4 1.1200
B5 B9 1.818(8)
B5 B8 1.839(8)
B5 H5 1.1200
B6 C10 1.536(8)
B6 B7 1.762(8)
B6 B9 1.915(8)
B6 I1 2.270(6)
B7 C10 1.615(8)
B7 B8 1.833(8)
B7 H7 1.1200
B8 C10 1.600(7)
B8 B9 1.846(8)
B8 H8 1.1200
B9 C10 1.608(8)
B9 H9 1.1200
C10 H10 1.0699
P1 N1 1.575(4)
P1 C31 1.797(5)
P1 C21 1.800(5)
P1 C11 1.806(5)
N1 P2 1.570(4)
P2 C61 1.794(4)
P2 C41 1.796(5)
P2 C51 1.804(5)
C11 C12 1.392(7)
C11 C16 1.403(7)
C12 C13 1.396(7)
C12 H12 0.9500
C13 C14 1.379(8)
C13 H13 0.9500
C14 C15 1.382(8)
C14 H14 0.9500
C15 C16 1.388(7)
C15 H15 0.9500
C16 H16 0.9500
C21 C26 1.385(7)
C21 C22 1.390(7)
C22 C23 1.391(7)
C22 H22 0.9500
C23 C24 1.367(8)
C23 H23 0.9500
C24 C25 1.373(8)
C24 H24 0.9500
C25 C26 1.383(7)
C25 H25 0.9500
C26 H26 0.9500
C31 C32 1.396(7)
C31 C36 1.396(7)
C32 C33 1.380(7)
C32 H32 0.9500
C33 C34 1.384(8)
C33 H33 0.9500
C34 C35 1.373(8)
C34 H34 0.9500
C35 C36 1.393(7)
C35 H35 0.9500
C36 H36 0.9500
C41 C42 1.400(7)
C41 C46 1.404(7)
C42 C43 1.372(7)
C42 H42 0.9500
C43 C44 1.382(8)
C43 H43 0.9500
C44 C45 1.381(8)
C44 H44 0.9500
C45 C46 1.376(7)
C45 H45 0.9500
C46 H46 0.9500
C51 C52 1.388(7)
C51 C56 1.406(7)
C52 C53 1.384(7)
C52 H52 0.9500
C53 C54 1.374(7)
C53 H53 0.9500
C54 C55 1.391(7)
C54 H54 0.9500
C55 C56 1.381(7)
C55 H55 0.9500
C56 H56 0.9500
C61 C62 1.380(6)
C61 C66 1.400(7)
C62 C63 1.388(7)
C62 H62 0.9500
C63 C64 1.384(8)
C63 H63 0.9500
C64 C65 1.387(7)
C64 H64 0.9500
C65 C66 1.379(7)
C65 H65 0.9500
C66 H66 0.9500
